data_7247811
loop_
_publ_author_name
'Pradhan, Abinash'
'Sahoo, Sanand'
'Samal, Saroj L.'

_publ_section_title
;
 (C2H5NH3)2BiCl5&#x2212;xBrx perovskites containing 1D chains: effect of
 Br substitution on their structural and optical properties
;
_journal_issue 3
_journal_name_full CrystEngComm
_journal_page_first 312
_journal_page_last 323
_journal_paper_doi 10.1039/D3CE01019H
_journal_volume 26
_journal_year 2024
_chemical_formula_moiety 'Bi Br1.155 Cl3.845, 2(C2 H8 N)'
_chemical_formula_sum 'C4 H16 Bi Br1.15 Cl3.85 N2'
_chemical_formula_weight 529.77
_space_group_crystal_system orthorhombic
_space_group_IT_number 41
_space_group_name_Hall 'A 2 -2ab'
_space_group_name_H-M_alt 'A e a 2'
_atom_sites_solution_hydrogens geom
_atom_sites_solution_primary dual
_audit_creation_date 2023-06-01
_audit_creation_method
;
Olex2 1.5-alpha
(compiled 2021.06.29 svn.r12e2184c for OlexSys, GUI svn.r6374)
;
_audit_update_record
;
2023-10-09 deposited with the CCDC.	2023-12-01 downloaded from the CCDC.
;
_cell_angle_alpha 90
_cell_angle_beta 90
_cell_angle_gamma 90
_cell_formula_units_Z 8
_cell_length_a 17.6291(3)
_cell_length_b 21.9787(4)
_cell_length_c 7.51200(10)
_cell_measurement_reflns_used 6866
_cell_measurement_temperature 90(2)
_cell_measurement_theta_max 26.8680
_cell_measurement_theta_min 1.8410
_cell_volume 2910.63(8)
_computing_cell_refinement 'CrysAlisPro 1.171.41.93a (Rigaku OD, 2020)'
_computing_data_collection 'CrysAlisPro 1.171.41.93a (Rigaku OD, 2020)'
_computing_data_reduction 'CrysAlisPro 1.171.41.93a (Rigaku OD, 2020)'
_computing_molecular_graphics 'Olex2 1.5-alpha (Dolomanov et al., 2009)'
_computing_publication_material 'Olex2 1.5-alpha (Dolomanov et al., 2009)'
_computing_structure_refinement 'SHELXL 2018/3 (Sheldrick, 2015)'
_computing_structure_solution 'SHELXT 2018/2 (Sheldrick, 2018)'
_diffrn_ambient_temperature 90(2)
_diffrn_detector 'Hybrid Pixel Array Detector'
_diffrn_detector_area_resol_mean 10.0000
_diffrn_measured_fraction_theta_full 0.999
_diffrn_measured_fraction_theta_max 0.964
_diffrn_measurement_details
;
List of Runs (angles in degrees, time in seconds):

  # Type    Start    End  Width  t~exp~   \w     \q     \k     \f   Frames
#--------------------------------------------------------------------------
  1  \w    -14.00  11.00   0.50   76.19    --   10.00  -1.00  74.00   50
  2  \w     -1.00  24.00   0.50   76.19    --  -10.20   1.00 -97.00   50
  3  \w    -79.00  33.00   0.50   76.19    --   10.00 -77.00-180.00  224
  4  \w     16.00  42.00   0.50   76.19    --   10.00  82.00  90.00   52
  5  \w     74.00  99.00   0.50   76.19    --   10.00  82.00  90.00   50
  6  \w    -61.00 -35.00   0.50   76.19    --  -10.20 -77.00 -90.00   52
  7  \w   -100.00   6.00   0.50   76.19    --  -10.20 -82.00 -90.00  212
  8  \w    -10.00  15.00   0.50   76.19    --  -10.20 -82.00-150.00   50
  9  \w    -11.00  14.00   0.50   76.19    --  -10.20 -77.00 -90.00   50
;
_diffrn_measurement_device 'four-circle diffractometer'
_diffrn_measurement_device_type 'XtaLAB Pro II AFC12 (RINC): Kappa single'
_diffrn_measurement_method '\w scans'
_diffrn_orient_matrix_type 'CrysAlisPro convention (1999,Acta A55,543-557)'
_diffrn_orient_matrix_UB_11 -0.0385332000
_diffrn_orient_matrix_UB_12 -0.0092791000
_diffrn_orient_matrix_UB_13 0.0010368000
_diffrn_orient_matrix_UB_21 0.0115636000
_diffrn_orient_matrix_UB_22 -0.0309123000
_diffrn_orient_matrix_UB_23 -0.0005171000
_diffrn_orient_matrix_UB_31 0.0005003000
_diffrn_orient_matrix_UB_32 -0.0000714000
_diffrn_orient_matrix_UB_33 0.0944078000
_diffrn_radiation_monochromator mirror
_diffrn_radiation_probe x-ray
_diffrn_radiation_type 'Mo K\a'
_diffrn_radiation_wavelength 0.71073
_diffrn_reflns_av_R_equivalents 0.0360
_diffrn_reflns_av_unetI/netI 0.0314
_diffrn_reflns_Laue_measured_fraction_full 0.999
_diffrn_reflns_Laue_measured_fraction_max 0.964
_diffrn_reflns_limit_h_max 22
_diffrn_reflns_limit_h_min -20
_diffrn_reflns_limit_k_max 25
_diffrn_reflns_limit_k_min -27
_diffrn_reflns_limit_l_max 8
_diffrn_reflns_limit_l_min -9
_diffrn_reflns_number 10007
_diffrn_reflns_point_group_measured_fraction_full 0.999
_diffrn_reflns_point_group_measured_fraction_max 0.965
_diffrn_reflns_theta_full 25.242
_diffrn_reflns_theta_max 27.011
_diffrn_reflns_theta_min 1.853
_diffrn_source 'micro-focus sealed X-ray tube'
_diffrn_source_type 'Rigaku (Mo) X-ray Source'
_exptl_absorpt_coefficient_mu 15.956
_exptl_absorpt_correction_T_max 1.00000
_exptl_absorpt_correction_T_min 0.18978
_exptl_absorpt_correction_type multi-scan
_exptl_absorpt_process_details
;
CrysAlisPro 1.171.41.93a (Rigaku Oxford Diffraction, 2020)
Empirical absorption correction using spherical harmonics,
implemented in SCALE3 ABSPACK scaling algorithm.
;
_exptl_crystal_density_diffrn 2.418
_exptl_crystal_description crystalline
_exptl_crystal_F_000 1942
_exptl_crystal_size_max 0.16
_exptl_crystal_size_mid 0.13
_exptl_crystal_size_min 0.10
_refine_diff_density_max 1.900
_refine_diff_density_min -1.550
_refine_diff_density_rms 0.202
_refine_ls_abs_structure_details
;
 Refined as a perfect inversion twin.
;
_refine_ls_extinction_method none
_refine_ls_goodness_of_fit_ref 1.077
_refine_ls_hydrogen_treatment constr
_refine_ls_matrix_type full
_refine_ls_number_parameters 114
_refine_ls_number_reflns 2680
_refine_ls_number_restraints 1
_refine_ls_restrained_S_all 1.076
_refine_ls_R_factor_all 0.0418
_refine_ls_R_factor_gt 0.0358
_refine_ls_shift/su_max 0.001
_refine_ls_shift/su_mean 0.000
_refine_ls_structure_factor_coef Fsqd
_refine_ls_weighting_details 'w=1/[\s^2^(Fo^2^)+(0.0204P)^2^+95.5989P] where P=(Fo^2^+2Fc^2^)/3'
_refine_ls_weighting_scheme calc
_refine_ls_wR_factor_gt 0.0796
_refine_ls_wR_factor_ref 0.0820
_reflns_Friedel_coverage 0.854
_reflns_Friedel_fraction_full 0.999
_reflns_Friedel_fraction_max 0.967
_reflns_number_gt 2375
_reflns_number_total 2680
_reflns_threshold_expression 'I > 2\s(I)'
_cod_data_source_file d3ce01019h2.cif
_cod_data_source_block ab259_lt_2nd
_cod_depositor_comments 'Adding full bibliography for 7247803--7247812.cif.'
_cod_original_sg_symbol_Hall 'A 2 -2ac'
_cod_database_code 7247811
_shelx_shelxl_version_number 2018/3
_chemical_oxdiff_formula 'C H N Bi Cl Br'
_shelx_space_group_comment
;
The symmetry employed for this shelxl refinement is uniquely defined
by the following loop, which should always be used as a source of
symmetry information in preference to the above space-group names.
They are only intended as comments.
;
_reflns_odcompleteness_completeness 99.36
_reflns_odcompleteness_iscentric 1
_reflns_odcompleteness_theta 26.32
_olex2_refinement_description
;
1. Fixed Uiso
 At 1.2 times of:
  All C(H,H) groups, All N(H,H,H) groups
 At 1.5 times of:
  All C(H,H,H) groups
2. Shared sites
{Br3, Cl3}
{Br4, Cl4}
{Br5, Cl5}
{Cl2, Br2}
{Cl1, Br1}
3. Uiso/Uaniso restraints and constraints
Uanis(Br3) = Uanis(Cl3)
Uanis(Br4) = Uanis(Cl4)
Uanis(Br5) = Uanis(Cl5)
Uanis(Br2) = Uanis(Cl2)
Uanis(Cl2) = Uanis(Br2)
Uanis(Cl1) = Uanis(Br1)
4. Others
 Sof(Cl3)=1-FVAR(1)
 Sof(Br3)=FVAR(1)
 Sof(Cl4)=1-FVAR(2)
 Sof(Br4)=FVAR(2)
 Sof(Cl5)=1-FVAR(3)
 Sof(Br5)=FVAR(3)
 Sof(Br2)=1-FVAR(4)
 Sof(Cl2)=FVAR(4)
 Sof(Br1)=1-FVAR(5)
 Sof(Cl1)=FVAR(5)
5.a Secondary CH2 refined with riding coordinates:
 C00C(H00M,H00N), C1(H1A,H1B)
5.b Me refined with riding coordinates:
 N008(H00A,H00B,H00C), N009(H00G,H00H,H00I), C00A(H00D,H00E,H00F), C00B(H00J,
 H00K,H00L)
;
_olex2_submission_special_instructions 'No special instructions were received'
_oxdiff_exptl_absorpt_empirical_details
;
Empirical correction (ABSPACK) includes:
- Absorption correction using spherical harmonics
- Frame scaling
;
_oxdiff_exptl_absorpt_empirical_full_max 3.204
_oxdiff_exptl_absorpt_empirical_full_min 0.552

loop_
_space_group_symop_operation_xyz
'x, y, z'
'-x, -y, z'
'x+1/2, -y+1/2, z'
'-x+1/2, y+1/2, z'
'x, y+1/2, z+1/2'
'-x, -y+1/2, z+1/2'
'x+1/2, -y+1, z+1/2'
'-x+1/2, y+1, z+1/2'

loop_
_atom_site_label
_atom_site_type_symbol
_atom_site_fract_x
_atom_site_fract_y
_atom_site_fract_z
_atom_site_U_iso_or_equiv
_atom_site_adp_type
_atom_site_occupancy
_atom_site_site_symmetry_order
_atom_site_calc_flag
_atom_site_refinement_flags_posn
_atom_site_refinement_flags_adp
_atom_site_refinement_flags_occupancy
_atom_site_disorder_assembly
_atom_site_disorder_group
Bi1 Bi 0.63222(2) 0.63517(2) 0.6418(4) 0.02004(14) Uani 1 1 d . . . . .
Br5 Br 0.66604(14) 0.51130(11) 0.6301(12) 0.0523(14) Uani 0.359(11) 1 d . . P A 7
Br3 Br 0.59405(15) 0.75471(13) 0.648(2) 0.0665(16) Uani 0.220(12) 1 d . . P A 3
Br2 Br 0.5295(4) 0.6207(4) 0.3954(8) 0.068(3) Uani 0.30(3) 1 d . . P A 11
Br4 Br 0.7280(2) 0.6585(2) 0.3416(6) 0.0373(15) Uani 0.030(12) 1 d . . P A 5
N008 N 0.5945(8) 0.7418(6) 0.130(5) 0.052(5) Uani 1 1 d . . . . .
H00A H 0.551156 0.730983 0.182061 0.062 Uiso 1 1 calc R U . . .
H00B H 0.587765 0.744450 0.013248 0.062 Uiso 1 1 calc R U . . .
H00C H 0.629909 0.714003 0.153656 0.062 Uiso 1 1 calc R U . . .
N009 N 0.6478(7) 0.5266(6) 0.165(5) 0.048(6) Uani 1 1 d . . . . .
H00G H 0.616926 0.557848 0.185910 0.058 Uiso 1 1 calc R U . . .
H00H H 0.682230 0.524302 0.251566 0.058 Uiso 1 1 calc R U . . .
H00I H 0.670987 0.531867 0.061183 0.058 Uiso 1 1 calc R U . . .
C00A C 0.6889(9) 0.8226(8) 0.124(6) 0.055(7) Uani 1 1 d . . . . .
H00D H 0.700549 0.861278 0.176972 0.083 Uiso 1 1 calc R U . . .
H00E H 0.729077 0.794380 0.149413 0.083 Uiso 1 1 calc R U . . .
H00F H 0.683619 0.827222 -0.002038 0.083 Uiso 1 1 calc R U . . .
C00B C 0.6460(9) 0.4198(9) 0.129(9) 0.095(12) Uani 1 1 d . . . . .
H00J H 0.612314 0.385464 0.128774 0.142 Uiso 1 1 calc R U . . .
H00K H 0.671065 0.422737 0.016306 0.142 Uiso 1 1 calc R U . . .
H00L H 0.683192 0.414577 0.221662 0.142 Uiso 1 1 calc R U . . .
C00C C 0.6052(12) 0.4722(9) 0.161(9) 0.077(10) Uani 1 1 d . . . . .
H00M H 0.578966 0.467826 0.273412 0.093 Uiso 1 1 calc R U . . .
H00N H 0.566869 0.475965 0.068560 0.093 Uiso 1 1 calc R U . . .
C1 C 0.6184(10) 0.7997(9) 0.198(3) 0.047(5) Uani 1 1 d . . . . .
H1A H 0.624057 0.796407 0.326511 0.057 Uiso 1 1 calc R U . . .
H1B H 0.578683 0.829188 0.175343 0.057 Uiso 1 1 calc R U . . .
Cl3 Cl 0.59405(15) 0.75471(13) 0.648(2) 0.0665(16) Uani 0.780(12) 1 d . . P A 4
Cl4 Cl 0.7280(2) 0.6585(2) 0.3416(6) 0.0373(15) Uani 0.970(12) 1 d . . P A 6
Cl5 Cl 0.66604(14) 0.51130(11) 0.6301(12) 0.0523(14) Uani 0.641(11) 1 d . . P A 8
Cl1 Cl 0.5359(4) 0.6146(5) 0.8979(8) 0.079(4) Uani 0.76(3) 1 d . . P A 12
Cl2 Cl 0.5295(4) 0.6207(4) 0.3954(8) 0.068(3) Uani 0.70(3) 1 d . . P A 10
Br1 Br 0.5359(4) 0.6146(5) 0.8979(8) 0.079(4) Uani 0.24(3) 1 d . . P A 13

loop_
_atom_site_aniso_label
_atom_site_aniso_U_11
_atom_site_aniso_U_22
_atom_site_aniso_U_33
_atom_site_aniso_U_23
_atom_site_aniso_U_13
_atom_site_aniso_U_12
Bi1 0.01496(19) 0.0259(2) 0.0192(2) 0.0017(7) 0.0001(6) 0.00160(17)
Br5 0.0315(14) 0.0301(14) 0.095(3) -0.006(3) -0.027(3) 0.0085(10)
Br3 0.0282(15) 0.0311(16) 0.140(4) 0.002(6) 0.011(5) 0.0063(11)
Br2 0.078(4) 0.046(4) 0.079(6) -0.001(3) -0.058(4) 0.002(3)
Br4 0.031(2) 0.051(3) 0.030(2) -0.0030(19) 0.0174(14) -0.0018(17)
N008 0.043(7) 0.059(9) 0.054(11) -0.020(18) -0.009(15) -0.016(6)
N009 0.021(6) 0.040(7) 0.084(19) -0.024(13) -0.004(11) 0.000(5)
C00A 0.041(8) 0.044(9) 0.081(19) -0.016(18) 0.025(17) -0.015(7)
C00B 0.028(9) 0.062(14) 0.19(3) -0.07(3) 0.01(3) -0.016(9)
C00C 0.062(12) 0.051(12) 0.12(3) -0.03(3) 0.02(3) -0.039(10)
C1 0.037(10) 0.057(13) 0.048(14) 0.001(9) -0.003(7) 0.007(9)
Cl3 0.0282(15) 0.0311(16) 0.140(4) 0.002(6) 0.011(5) 0.0063(11)
Cl4 0.031(2) 0.051(3) 0.030(2) -0.0030(19) 0.0174(14) -0.0018(17)
Cl5 0.0315(14) 0.0301(14) 0.095(3) -0.006(3) -0.027(3) 0.0085(10)
Cl1 0.104(5) 0.079(6) 0.053(5) -0.016(3) 0.049(4) -0.044(5)
Cl2 0.078(4) 0.046(4) 0.079(6) -0.001(3) -0.058(4) 0.002(3)
Br1 0.104(5) 0.079(6) 0.053(5) -0.016(3) 0.049(4) -0.044(5)

loop_
_atom_type_symbol
_atom_type_description
_atom_type_scat_dispersion_real
_atom_type_scat_dispersion_imag
_atom_type_scat_source
C C 0.0033 0.0016 'International Tables Vol C Tables 4.2.6.8 and 6.1.1.4'
H H 0.0000 0.0000 'International Tables Vol C Tables 4.2.6.8 and 6.1.1.4'
Bi Bi -4.1077 10.2566 'International Tables Vol C Tables 4.2.6.8 and 6.1.1.4'
Br Br -0.2901 2.4595 'International Tables Vol C Tables 4.2.6.8 and 6.1.1.4'
Cl Cl 0.1484 0.1585 'International Tables Vol C Tables 4.2.6.8 and 6.1.1.4'
N N 0.0061 0.0033 'International Tables Vol C Tables 4.2.6.8 and 6.1.1.4'

loop_
_geom_angle_atom_site_label_1
_geom_angle_atom_site_label_2
_geom_angle_atom_site_label_3
_geom_angle
_geom_angle_site_symmetry_1
_geom_angle_site_symmetry_3
_geom_angle_publ_flag
Br5 Bi1 Br4 90.39(13) . 8_645 ?
Br3 Bi1 Br4 91.8(2) . 8_645 ?
Br2 Bi1 Br4 165.5(2) . 8_645 ?
Br4 Bi1 Br4 82.90(4) . 8_645 ?
Cl3 Bi1 Br4 91.8(2) . 8_645 ?
Cl4 Bi1 Br4 82.90(4) . 8_645 ?
Cl5 Bi1 Br4 90.39(13) . 8_645 ?
Cl1 Bi1 Br4 101.6(2) . 8_645 ?
Cl2 Bi1 Br4 165.5(2) . 8_645 ?
Br1 Bi1 Br4 101.6(2) . 8_645 ?
Bi1 Br4 Bi1 150.22(17) . 8_644 ?
H00A N008 H00B 109.5 . . ?
H00A N008 H00C 109.5 . . ?
H00B N008 H00C 109.5 . . ?
C1 N008 H00A 109.5 . . ?
C1 N008 H00B 109.5 . . ?
C1 N008 H00C 109.5 . . ?
H00G N009 H00H 109.5 . . ?
H00G N009 H00I 109.5 . . ?
H00H N009 H00I 109.5 . . ?
C00C N009 H00G 109.5 . . ?
C00C N009 H00H 109.5 . . ?
C00C N009 H00I 109.5 . . ?
H00D C00A H00E 109.5 . . ?
H00D C00A H00F 109.5 . . ?
H00E C00A H00F 109.5 . . ?
C1 C00A H00D 109.5 . . ?
C1 C00A H00E 109.5 . . ?
C1 C00A H00F 109.5 . . ?
H00J C00B H00K 109.5 . . ?
H00J C00B H00L 109.5 . . ?
H00K C00B H00L 109.5 . . ?
C00C C00B H00J 109.5 . . ?
C00C C00B H00K 109.5 . . ?
C00C C00B H00L 109.5 . . ?
N009 C00C H00M 108.4 . . ?
N009 C00C H00N 108.4 . . ?
C00B C00C N009 115.7(18) . . ?
C00B C00C H00M 108.4 . . ?
C00B C00C H00N 108.4 . . ?
H00M C00C H00N 107.4 . . ?
N008 C1 C00A 115.0(19) . . ?
N008 C1 H1A 108.5 . . ?
N008 C1 H1B 108.5 . . ?
C00A C1 H1A 108.5 . . ?
C00A C1 H1B 108.5 . . ?
H1A C1 H1B 107.5 . . ?
Bi1 Cl4 Bi1 150.22(17) . 8_644 ?

loop_
_geom_bond_atom_site_label_1
_geom_bond_atom_site_label_2
_geom_bond_distance
_geom_bond_site_symmetry_2
_geom_bond_publ_flag
Bi1 Br5 2.788(2) . ?
Bi1 Br3 2.712(3) . ?
Bi1 Br2 2.609(6) . ?
Bi1 Br4 2.863(4) . ?
Bi1 Br4 2.931(4) 8_645 ?
Bi1 Cl3 2.712(3) . ?
Bi1 Cl4 2.863(4) . ?
Bi1 Cl5 2.788(2) . ?
Bi1 Cl1 2.606(6) . ?
Bi1 Cl2 2.609(6) . ?
Bi1 Br1 2.606(6) . ?
N008 H00A 0.8900 . ?
N008 H00B 0.8900 . ?
N008 H00C 0.8900 . ?
N008 C1 1.43(2) . ?
N009 H00G 0.8900 . ?
N009 H00H 0.8900 . ?
N009 H00I 0.8900 . ?
N009 C00C 1.41(2) . ?
C00A H00D 0.9600 . ?
C00A H00E 0.9600 . ?
C00A H00F 0.9600 . ?
C00A C1 1.45(3) . ?
C00B H00J 0.9600 . ?
C00B H00K 0.9600 . ?
C00B H00L 0.9600 . ?
C00B C00C 1.38(3) . ?
C00C H00M 0.9700 . ?
C00C H00N 0.9700 . ?
C1 H1A 0.9700 . ?
C1 H1B 0.9700 . ?
